data_4324226
loop_
_publ_author_name
'Camelia I. Onet'
'Lei Zhang'
'Rodolphe Cl\'erac'
'J. Bernard Jean-Denis'
'Martin Feeney'
'Thomas McCabe'
'Wolfgang Schmitt'

_publ_section_title
;
 Self-Assembly of Hybrid Organic-Inorganic Polyoxomolybdates: Solid-State
 Structures and Investigation of Formation and Core Rearrangements in
 Solution
;
_journal_name_full 'Inorganic Chemistry'
_journal_page_first 604
_journal_page_last 613
_journal_paper_doi 10.1021/ic101672t
_journal_volume 50
_journal_year 2011
_chemical_formula_sum 'C24 H20 As4 Mo4 N2 O25'
_chemical_formula_weight 1419.86
_chemical_name_systematic
; 
 ? 
;
_space_group_IT_number 2
_symmetry_space_group_name_Hall '-P 1'
_symmetry_space_group_name_H-M 'P -1'
_atom_sites_solution_hydrogens geom
_atom_sites_solution_primary direct
_atom_sites_solution_secondary difmap
_audit_creation_method SHELXL-97
_cell_angle_alpha 117.09(2)
_cell_angle_beta 96.03(2)
_cell_angle_gamma 98.454(18)
_cell_formula_units_Z 2
_cell_length_a 10.009(4)
_cell_length_b 15.767(5)
_cell_length_c 17.287(5)
_cell_measurement_reflns_used 8889
_cell_measurement_temperature 118(2)
_cell_measurement_theta_max 31.1502
_cell_measurement_theta_min 1.3490
_cell_volume 2356.1(15)
_computing_structure_refinement 'SHELXL-97 (Sheldrick, 1997)'
_computing_structure_solution 'SHELXS-97 (Sheldrick, 1990)'
_diffrn_ambient_temperature 118(2)
_diffrn_detector_area_resol_mean none
_diffrn_measured_fraction_theta_full 0.995
_diffrn_measured_fraction_theta_max 0.995
_diffrn_radiation_monochromator graphite
_diffrn_radiation_source 'fine-focus sealed tube'
_diffrn_radiation_type MoK\a
_diffrn_radiation_wavelength 0.71075
_diffrn_reflns_av_R_equivalents 0.1174
_diffrn_reflns_av_sigmaI/netI 0.1058
_diffrn_reflns_limit_h_max 11
_diffrn_reflns_limit_h_min -11
_diffrn_reflns_limit_k_max 18
_diffrn_reflns_limit_k_min -18
_diffrn_reflns_limit_l_max 20
_diffrn_reflns_limit_l_min -20
_diffrn_reflns_number 36989
_diffrn_reflns_theta_full 25.00
_diffrn_reflns_theta_max 25.00
_diffrn_reflns_theta_min 2.38
_diffrn_standards_interval_count 0
_diffrn_standards_interval_time none
_diffrn_standards_number none
_exptl_absorpt_coefficient_mu 3.906
_exptl_absorpt_correction_T_max 0.823
_exptl_absorpt_correction_T_min 0.476
_exptl_absorpt_correction_type multi-scan
_exptl_absorpt_process_details crystalclear
_exptl_crystal_colour red
_exptl_crystal_density_diffrn 2.001
_exptl_crystal_description 'triangular plate'
_exptl_crystal_F_000 1356
_exptl_crystal_size_max 0.2000
_exptl_crystal_size_mid 0.2000
_exptl_crystal_size_min 0.0500
_refine_diff_density_max 2.217
_refine_diff_density_min -2.503
_refine_diff_density_rms 0.297
_refine_ls_extinction_method none
_refine_ls_goodness_of_fit_ref 1.036
_refine_ls_hydrogen_treatment constr
_refine_ls_matrix_type full
_refine_ls_number_parameters 577
_refine_ls_number_reflns 8303
_refine_ls_number_restraints 2128
_refine_ls_restrained_S_all 0.949
_refine_ls_R_factor_all 0.1171
_refine_ls_R_factor_gt 0.0985
_refine_ls_shift/su_max 0.005
_refine_ls_shift/su_mean 0.000
_refine_ls_structure_factor_coef Fsqd
_refine_ls_weighting_details 'calc w=1/[\s^2^(Fo^2^)+(0.1622P)^2^+50.5641P] where P=(Fo^2^+2Fc^2^)/3'
_refine_ls_weighting_scheme calc
_refine_ls_wR_factor_gt 0.2684
_refine_ls_wR_factor_ref 0.2869
_reflns_number_gt 7487
_reflns_number_total 8303
_reflns_threshold_expression >2sigma(I)
_cod_data_source_file ic101672t_si_002.cif
_cod_data_source_block a
_cod_original_cell_volume 2356.1(14)
_cod_database_code 4324226

loop_
_symmetry_equiv_pos_as_xyz
'x, y, z'
'-x, -y, -z'

loop_
_atom_site_label
_atom_site_type_symbol
_atom_site_fract_x
_atom_site_fract_y
_atom_site_fract_z
_atom_site_U_iso_or_equiv
_atom_site_adp_type
_atom_site_occupancy
_atom_site_symmetry_multiplicity
_atom_site_calc_flag
_atom_site_refinement_flags
_atom_site_disorder_assembly
_atom_site_disorder_group
Mo1 Mo 0.92336(5) 0.33860(3) 0.68903(3) 0.02311(12) Uani 1 1 d . . .
Mo2 Mo 0.65536(5) 0.33139(3) 0.67250(3) 0.02315(12) Uani 1 1 d . . .
Mo3 Mo 0.83692(4) 0.51741(3) 0.87180(3) 0.02230(12) Uani 1 1 d . . .
Mo4 Mo 0.79613(4) 0.34646(3) 0.86885(3) 0.02195(12) Uani 1 1 d . . .
As5 As 0.55631(5) 0.54837(3) 0.77045(3) 0.02384(14) Uani 1 1 d . . .
As6 As 0.47520(5) 0.21323(3) 0.76435(3) 0.02348(15) Uani 1 1 d . . .
As7 As 1.08477(6) 0.56958(3) 0.77071(4) 0.02831(15) Uani 1 1 d . . .
As8 As 0.99653(5) 0.18945(3) 0.76615(4) 0.02669(15) Uani 1 1 d . . .
C1 C 0.9641(6) 0.0006(4) 0.6175(5) 0.050(2) Uani 1 1 d . . .
H1A H 1.0598 0.0201 0.6205 0.060 Uiso 1 1 calc R . .
C2 C 0.8907(7) -0.0913(4) 0.5546(4) 0.045(2) Uani 1 1 d . . .
H2A H 0.9362 -0.1356 0.5140 0.054 Uiso 1 1 calc R . .
C3 C 0.7576(7) -0.1180(4) 0.5504(5) 0.049(2) Uani 1 1 d . . .
H3A H 0.7094 -0.1818 0.5069 0.059 Uiso 1 1 calc R . .
C4 C 0.6850(6) -0.0552(4) 0.6084(4) 0.0414(19) Uani 1 1 d . . .
H4A H 0.5891 -0.0765 0.6032 0.050 Uiso 1 1 calc R . .
C5 C 0.7516(6) 0.0356(4) 0.6714(4) 0.0360(18) Uani 1 1 d . . .
H5A H 0.7033 0.0787 0.7108 0.043 Uiso 1 1 calc R . .
C6 C 0.8943(5) 0.0654(3) 0.6776(3) 0.0247(14) Uani 1 1 d . . .
C7 C 1.1082(7) 0.6086(4) 0.6290(4) 0.050(2) Uani 1 1 d . . .
H7A H 1.1978 0.5967 0.6364 0.060 Uiso 1 1 calc R . .
C8 C 1.0629(7) 0.6325(5) 0.5621(5) 0.056(2) Uani 1 1 d . . .
H8A H 1.1233 0.6389 0.5252 0.068 Uiso 1 1 calc R . .
C9 C 0.9297(7) 0.6464(5) 0.5508(4) 0.055(2) Uani 1 1 d . . .
H9A H 0.8982 0.6593 0.5043 0.066 Uiso 1 1 calc R . .
C10 C 0.8434(6) 0.6418(4) 0.6056(4) 0.053(2) Uani 1 1 d . . .
H10A H 0.7548 0.6555 0.5997 0.064 Uiso 1 1 calc R . .
C11 C 1.0179(5) 0.6032(3) 0.6837(3) 0.0259(14) Uani 1 1 d . . .
C12 C 0.5332(6) 0.6237(4) 0.7098(4) 0.0329(15) Uani 1 1 d U . .
C13 C 0.5779(7) 0.7233(4) 0.7531(4) 0.0440(16) Uani 1 1 d U . .
H13A H 0.6232 0.7568 0.8135 0.053 Uiso 1 1 calc R . .
C14 C 0.5559(8) 0.7743(4) 0.7071(4) 0.0507(18) Uani 1 1 d U . .
H14A H 0.5866 0.8433 0.7361 0.061 Uiso 1 1 calc R . .
C15 C 0.4907(6) 0.7263(4) 0.6206(4) 0.0380(3) Uani 1 1 d U . .
H15A H 0.4732 0.7630 0.5913 0.046 Uiso 1 1 calc R . .
C16 C 0.4485(6) 0.6240(4) 0.5734(4) 0.0371(16) Uani 1 1 d U . .
H16A H 0.4084 0.5915 0.5121 0.045 Uiso 1 1 calc R . .
C17 C 0.4667(6) 0.5717(3) 0.6187(4) 0.0336(17) Uani 1 1 d . . .
H17A H 0.4357 0.5027 0.5896 0.040 Uiso 1 1 calc R . .
C18 C 0.3990(5) 0.0765(3) 0.6989(3) 0.0252(3) Uani 1 1 d U . .
C19 C 0.3714(6) 0.0210(4) 0.7408(4) 0.0348(18) Uani 1 1 d . . .
H19A H 0.3980 0.0497 0.8033 0.042 Uiso 1 1 calc R . .
C20 C 0.3047(7) -0.0765(4) 0.6913(5) 0.042(2) Uani 1 1 d . . .
H20A H 0.2849 -0.1142 0.7203 0.051 Uiso 1 1 calc R . .
C21 C 0.2666(6) -0.1193(4) 0.6002(4) 0.039(2) Uani 1 1 d . . .
H21A H 0.2207 -0.1862 0.5672 0.047 Uiso 1 1 calc R . .
C22 C 0.2953(6) -0.0650(4) 0.5564(4) 0.042(2) Uani 1 1 d . . .
H22A H 0.2699 -0.0941 0.4938 0.050 Uiso 1 1 calc R . .
C23 C 0.3617(6) 0.0323(4) 0.6068(4) 0.0368(16) Uani 1 1 d . . .
H23A H 0.3825 0.0700 0.5779 0.044 Uiso 1 1 calc R . .
C24 C 0.8860(6) 0.6167(5) 0.6703(4) 0.050(2) Uani 1 1 d . . .
H24A H 0.8237 0.6088 0.7056 0.060 Uiso 1 1 calc R . .
O1 O 0.8084(4) 0.3872(3) 0.9781(2) 0.0339(8) Uani 1 1 d U . .
O2 O 0.8571(4) 0.5887(3) 0.9808(2) 0.0333(8) Uani 1 1 d U . .
O3 O 0.6286(4) 0.2318(2) 0.8274(2) 0.0313(6) Uani 1 1 d U . .
O4 O 0.9067(4) 0.2381(3) 0.8482(2) 0.0336(6) Uani 1 1 d U . .
O5 O 0.6712(4) 0.4123(2) 0.8317(2) 0.0302(6) Uani 1 1 d U . .
O6 O 0.9527(4) 0.4197(3) 0.8479(2) 0.0317(6) Uani 1 1 d U . .
O7 O 0.7712(4) 0.2616(2) 0.7115(2) 0.0304(6) Uani 1 1 d U . .
O8 O 0.8170(4) 0.4421(2) 0.7163(2) 0.0285(6) Uani 1 1 d U . .
O9 O 0.9966(4) 0.6046(2) 0.8544(2) 0.0313(6) Uani 1 1 d U . .
O10 O 1.0946(4) 0.4505(2) 0.7307(2) 0.0301(6) Uani 1 1 d U . .
O11 O 1.0512(4) 0.2683(2) 0.7276(2) 0.0306(6) Uani 1 1 d U . .
O12 O 0.9314(4) 0.2854(3) 0.5823(2) 0.0320(9) Uani 1 1 d U . .
O13 O 1.1281(4) 0.1642(3) 0.8109(3) 0.0370(3) Uani 1 1 d DU . .
O14 O 0.7143(4) 0.5926(2) 0.8371(2) 0.0314(6) Uani 1 1 d U . .
O15 O 0.4912(4) 0.2531(3) 0.6902(2) 0.0329(6) Uani 1 1 d U . .
O16 O 0.5353(4) 0.4309(2) 0.6910(2) 0.0302(6) Uani 1 1 d U . .
O17 O 0.4476(4) 0.5579(2) 0.8372(2) 0.0346(9) Uani 1 1 d DU . .
O18 O 0.3801(4) 0.2727(2) 0.8347(2) 0.0326(8) Uani 1 1 d U . .
O19 O 0.6203(4) 0.2763(2) 0.5617(2) 0.0298(8) Uani 1 1 d U . .
O20 O 1.2393(4) 0.6413(3) 0.8130(3) 0.0412(9) Uani 1 1 d U . .
N1 N 0.2668(5) 0.4361(3) 0.8767(3) 0.0330(15) Uani 1 1 d . . .
O6W O 0.5496(8) 0.7419(4) 1.0006(5) 0.0361(8) Uani 0.50 1 d PDU . .
O1W O 0.7354(9) 0.6509(6) 0.4001(5) 0.0385(9) Uani 0.50 1 d PU . .
O2W O 0.5194(9) 0.5562(4) 1.0029(5) 0.0440(12) Uani 0.50 1 d PDU . .
O3W O 1.0349(9) 0.7887(5) 0.9986(5) 0.0359(7) Uani 0.50 1 d PU . .
O4W O 0.6495(9) 0.1475(6) 0.9416(5) 0.0377(7) Uani 0.50 1 d PU . .
O5W O 0.6867(9) 0.1613(6) 1.1493(5) 0.0395(9) Uani 0.50 1 d PU . .
O7W O 1.0069(10) 0.0347(6) 1.1660(6) 0.0466(10) Uani 0.50 1 d PU . .
O8W O 1.0735(9) 0.0873(6) 1.1401(6) 0.0427(9) Uani 0.50 1 d PU . .
O9W O 0.9472(10) 0.1204(6) 1.1110(6) 0.0502(14) Uani 0.50 1 d PU . .
O10W O 1.0226(10) 0.0992(6) 1.2300(6) 0.0487(12) Uani 0.50 1 d PU . .
N2A N 0.772(2) 0.8655(14) 1.0060(13) 0.096(6) Uiso 0.446(13) 1 d P A 1
N2B N 0.588(2) 0.9605(14) 0.9137(13) 0.128(7) Uiso 0.554(13) 1 d P A 2

loop_
_atom_site_aniso_label
_atom_site_aniso_U_11
_atom_site_aniso_U_22
_atom_site_aniso_U_33
_atom_site_aniso_U_23
_atom_site_aniso_U_13
_atom_site_aniso_U_12
Mo1 0.0245(2) 0.02148(15) 0.02770(17) 0.01356(13) 0.00941(16) 0.00816(15)
Mo2 0.0240(2) 0.02212(16) 0.02450(17) 0.01194(13) 0.00356(16) 0.00664(15)
Mo3 0.0201(2) 0.02213(16) 0.02480(17) 0.01099(13) 0.00494(15) 0.00560(15)
Mo4 0.01862(19) 0.02409(16) 0.02563(17) 0.01352(13) 0.00481(15) 0.00585(15)
As5 0.0231(2) 0.02588(18) 0.0302(2) 0.01732(15) 0.00881(18) 0.01131(18)
As6 0.0181(2) 0.02230(19) 0.0295(2) 0.01182(16) 0.00475(19) 0.00476(18)
As7 0.0228(2) 0.02506(19) 0.0458(2) 0.02170(16) 0.0135(2) 0.00898(18)
As8 0.0195(2) 0.02529(19) 0.0438(2) 0.02100(16) 0.0114(2) 0.01013(18)
C1 0.026(3) 0.034(2) 0.093(4) 0.029(2) 0.025(3) 0.009(2)
C2 0.042(3) 0.037(2) 0.061(3) 0.025(2) 0.014(3) 0.016(2)
C3 0.045(4) 0.023(2) 0.061(4) 0.011(2) 0.002(3) 0.001(3)
C4 0.024(3) 0.032(2) 0.076(3) 0.030(2) 0.015(3) 0.007(2)
C5 0.033(3) 0.030(2) 0.052(3) 0.0218(19) 0.017(2) 0.013(2)
C6 0.023(2) 0.0239(18) 0.033(2) 0.0169(15) 0.0142(18) 0.0052(18)
C7 0.047(3) 0.058(3) 0.076(3) 0.047(2) 0.038(3) 0.030(2)
C8 0.044(3) 0.076(3) 0.091(3) 0.063(2) 0.045(3) 0.031(3)
C9 0.045(4) 0.076(3) 0.072(3) 0.061(2) 0.014(3) 0.009(3)
C10 0.035(3) 0.075(3) 0.094(3) 0.065(2) 0.041(2) 0.036(2)
C11 0.011(2) 0.0236(17) 0.052(2) 0.0262(15) 0.0061(19) 0.0002(17)
C12 0.037(3) 0.0367(15) 0.040(2) 0.0243(15) 0.017(2) 0.0234(19)
C13 0.054(3) 0.0412(18) 0.0420(19) 0.0218(14) 0.006(2) 0.021(2)
C14 0.070(4) 0.0406(17) 0.050(2) 0.0272(14) 0.007(3) 0.019(3)
C15 0.0383(5) 0.0382(4) 0.0381(4) 0.0187(3) 0.0073(4) 0.0085(4)
C16 0.036(3) 0.048(2) 0.042(2) 0.0300(17) 0.015(2) 0.018(2)
C17 0.040(3) 0.0180(18) 0.050(3) 0.0206(16) 0.019(2) 0.004(2)
C18 0.0250(5) 0.0253(4) 0.0253(4) 0.0119(3) 0.0049(4) 0.0059(4)
C19 0.039(3) 0.027(2) 0.029(2) 0.0100(18) -0.007(2) 0.002(2)
C20 0.044(3) 0.0142(19) 0.064(3) 0.016(2) 0.007(3) 0.004(2)
C21 0.021(3) 0.040(3) 0.045(3) 0.009(2) 0.007(2) 0.011(2)
C22 0.031(3) 0.039(2) 0.061(3) 0.023(2) 0.017(2) 0.022(2)
C23 0.054(3) 0.0299(19) 0.049(2) 0.0296(16) 0.027(2) 0.022(2)
C24 0.030(3) 0.079(3) 0.076(3) 0.057(2) 0.029(2) 0.031(2)
O1 0.0341(12) 0.0335(11) 0.0362(11) 0.0185(9) 0.0061(11) 0.0082(10)
O2 0.0331(12) 0.0327(11) 0.0347(11) 0.0155(9) 0.0053(11) 0.0118(10)
O3 0.0342(8) 0.0307(7) 0.0342(7) 0.0196(7) 0.0075(7) 0.0080(7)
O4 0.0348(8) 0.0317(7) 0.0366(8) 0.0180(7) 0.0076(7) 0.0078(7)
O5 0.0330(8) 0.0291(7) 0.0340(8) 0.0185(7) 0.0086(7) 0.0095(7)
O6 0.0332(8) 0.0314(8) 0.0351(8) 0.0188(7) 0.0086(8) 0.0087(7)
O7 0.0337(8) 0.0310(7) 0.0337(8) 0.0210(7) 0.0087(7) 0.0072(7)
O8 0.0328(8) 0.0290(8) 0.0323(8) 0.0210(7) 0.0082(8) 0.0086(8)
O9 0.0341(8) 0.0304(8) 0.0351(8) 0.0198(7) 0.0083(8) 0.0080(8)
O10 0.0331(8) 0.0295(8) 0.0349(8) 0.0208(7) 0.0070(8) 0.0090(8)
O11 0.0331(8) 0.0300(7) 0.0358(8) 0.0206(7) 0.0087(8) 0.0093(7)
O12 0.0337(12) 0.0321(11) 0.0338(11) 0.0170(9) 0.0121(11) 0.0091(11)
O13 0.0371(4) 0.0368(4) 0.0376(4) 0.0181(3) 0.0070(4) 0.0087(4)
O14 0.0318(8) 0.0310(8) 0.0349(8) 0.0181(7) 0.0076(8) 0.0084(8)
O15 0.0336(8) 0.0318(8) 0.0358(8) 0.0184(7) 0.0072(8) 0.0066(8)
O16 0.0332(8) 0.0297(8) 0.0354(8) 0.0210(7) 0.0064(8) 0.0110(8)
O17 0.0354(12) 0.0343(11) 0.0377(11) 0.0198(10) 0.0112(11) 0.0061(11)
O18 0.0336(12) 0.0278(11) 0.0376(11) 0.0149(9) 0.0127(11) 0.0084(10)
O19 0.0331(12) 0.0313(10) 0.0321(11) 0.0197(9) 0.0077(11) 0.0102(10)
O20 0.0385(13) 0.0341(12) 0.0460(13) 0.0151(11) 0.0084(12) 0.0076(12)
N1 0.028(2) 0.030(2) 0.031(2) 0.0080(16) 0.0058(18) -0.0006(19)
O6W 0.0365(9) 0.0335(9) 0.0373(9) 0.0163(9) 0.0078(9) 0.0070(9)
O1W 0.0363(12) 0.0352(12) 0.0388(12) 0.0136(11) 0.0071(12) 0.0076(11)
O2W 0.0393(15) 0.0401(14) 0.0422(14) 0.0123(14) 0.0063(14) 0.0048(14)
O3W 0.0377(9) 0.0333(9) 0.0370(9) 0.0171(9) 0.0070(9) 0.0078(9)
O4W 0.0379(8) 0.0347(8) 0.0387(8) 0.0166(8) 0.0067(8) 0.0064(8)
O5W 0.0394(11) 0.0355(10) 0.0400(11) 0.0158(10) 0.0080(10) 0.0057(10)
O7W 0.0436(13) 0.0405(12) 0.0444(13) 0.0130(12) 0.0055(12) 0.0045(12)
O8W 0.0412(11) 0.0388(11) 0.0411(11) 0.0146(11) 0.0058(11) 0.0056(11)
O9W 0.0470(18) 0.0420(17) 0.0477(17) 0.0110(16) 0.0059(17) 0.0084(17)
O10W 0.0444(14) 0.0438(14) 0.0441(14) 0.0109(14) 0.0068(14) 0.0059(14)

loop_
_atom_type_symbol
_atom_type_description
_atom_type_scat_dispersion_real
_atom_type_scat_dispersion_imag
_atom_type_scat_source
C C 0.0033 0.0016 'International Tables Vol C Tables 4.2.6.8 and 6.1.1.4'
H H 0.0000 0.0000 'International Tables Vol C Tables 4.2.6.8 and 6.1.1.4'
As As 0.0499 2.0058 'International Tables Vol C Tables 4.2.6.8 and 6.1.1.4'
Mo Mo -1.6832 0.6857 'International Tables Vol C Tables 4.2.6.8 and 6.1.1.4'
N N 0.0061 0.0033 'International Tables Vol C Tables 4.2.6.8 and 6.1.1.4'
O O 0.0106 0.0060 'International Tables Vol C Tables 4.2.6.8 and 6.1.1.4'

loop_
_geom_angle_atom_site_label_1
_geom_angle_atom_site_label_2
_geom_angle_atom_site_label_3
_geom_angle
O12 Mo1 O8 110.12(19)
O12 Mo1 O7 110.67(16)
O8 Mo1 O7 88.68(17)
O12 Mo1 O11 97.79(19)
O8 Mo1 O11 151.57(14)
O7 Mo1 O11 86.42(17)
O12 Mo1 O10 96.67(17)
O8 Mo1 O10 85.21(16)
O7 Mo1 O10 152.42(14)
O11 Mo1 O10 86.29(16)
O12 Mo1 O6 170.50(17)
O8 Mo1 O6 75.74(15)
O7 Mo1 O6 76.37(14)
O11 Mo1 O6 75.89(14)
O10 Mo1 O6 76.05(15)
O12 Mo1 Mo2 98.42(14)
O8 Mo1 Mo2 48.22(10)
O7 Mo1 Mo2 47.83(13)
O11 Mo1 Mo2 134.24(12)
O10 Mo1 Mo2 133.41(12)
O6 Mo1 Mo2 91.05(10)
O19 Mo2 O7 109.20(17)
O19 Mo2 O8 108.65(18)
O7 Mo2 O8 89.02(16)
O19 Mo2 O15 98.17(17)
O7 Mo2 O15 86.92(18)
O8 Mo2 O15 152.70(14)
O19 Mo2 O16 96.04(18)
O7 Mo2 O16 154.38(15)
O8 Mo2 O16 86.95(16)
O15 Mo2 O16 85.17(17)
O19 Mo2 O5 171.66(17)
O7 Mo2 O5 76.91(14)
O8 Mo2 O5 76.61(14)
O15 Mo2 O5 76.17(13)
O16 Mo2 O5 77.54(15)
O19 Mo2 Mo1 96.18(14)
O7 Mo2 Mo1 48.32(12)
O8 Mo2 Mo1 48.11(12)
O15 Mo2 Mo1 135.22(13)
O16 Mo2 Mo1 134.96(10)
O5 Mo2 Mo1 92.13(10)
O2 Mo3 O5 108.84(19)
O2 Mo3 O6 109.62(19)
O5 Mo3 O6 89.45(16)
O2 Mo3 O14 95.59(18)
O5 Mo3 O14 87.06(17)
O6 Mo3 O14 154.28(16)
O2 Mo3 O9 95.60(18)
O5 Mo3 O9 154.78(15)
O6 Mo3 O9 88.05(17)
O14 Mo3 O9 84.41(17)
O2 Mo3 O8 170.03(19)
O5 Mo3 O8 78.38(15)
O6 Mo3 O8 76.72(15)
O14 Mo3 O8 77.62(14)
O9 Mo3 O8 76.63(13)
O2 Mo3 Mo4 98.36(16)
O5 Mo3 Mo4 47.86(13)
O6 Mo3 Mo4 47.89(13)
O14 Mo3 Mo4 134.92(11)
O9 Mo3 Mo4 135.93(12)
O8 Mo3 Mo4 91.59(10)
O1 Mo4 O5 108.51(18)
O1 Mo4 O6 109.66(17)
O5 Mo4 O6 89.81(18)
O1 Mo4 O3 96.97(18)
O5 Mo4 O3 87.12(16)
O6 Mo4 O3 152.73(14)
O1 Mo4 O4 95.75(19)
O5 Mo4 O4 154.73(14)
O6 Mo4 O4 88.55(17)
O3 Mo4 O4 82.92(16)
O1 Mo4 O7 170.26(17)
O5 Mo4 O7 77.92(15)
O6 Mo4 O7 77.13(14)
O3 Mo4 O7 75.73(15)
O4 Mo4 O7 77.14(15)
O1 Mo4 Mo3 98.10(14)
O5 Mo4 Mo3 47.89(11)
O6 Mo4 Mo3 48.27(12)
O3 Mo4 Mo3 135.01(13)
O4 Mo4 Mo3 136.81(12)
O7 Mo4 Mo3 91.63(10)
O17 As5 O16 110.88(19)
O17 As5 O14 104.90(19)
O16 As5 O14 112.35(19)
O17 As5 C12 112.8(2)
O16 As5 C12 106.6(2)
O14 As5 C12 109.4(2)
O18 As6 O15 111.3(2)
O18 As6 O3 105.50(18)
O15 As6 O3 112.2(2)
O18 As6 C18 112.5(2)
O15 As6 C18 106.8(2)
O3 As6 C18 108.6(2)
O20 As7 O9 105.81(19)
O20 As7 O10 110.5(2)
O9 As7 O10 111.2(2)
O20 As7 C11 102.1(2)
O9 As7 C11 111.5(2)
O10 As7 C11 114.95(19)
O13 As8 O4 105.1(2)
O13 As8 O11 111.0(2)
O4 As8 O11 112.2(2)
O13 As8 C6 103.5(2)
O4 As8 C6 109.8(2)
O11 As8 C6 114.5(2)
C2 C1 C6 118.8(6)
C2 C1 H1A 120.6
C6 C1 H1A 120.6
C3 C2 C1 120.5(6)
C3 C2 H2A 119.8
C1 C2 H2A 119.8
C2 C3 C4 122.1(5)
C2 C3 H3A 118.9
C4 C3 H3A 118.9
C5 C4 C3 120.0(6)
C5 C4 H4A 120.0
C3 C4 H4A 120.0
C4 C5 C6 118.8(5)
C4 C5 H5A 120.6
C6 C5 H5A 120.6
C5 C6 C1 119.7(4)
C5 C6 As8 121.6(4)
C1 C6 As8 118.7(4)
C11 C7 C8 118.4(6)
C11 C7 H7A 120.8
C8 C7 H7A 120.8
C9 C8 C7 119.7(7)
C9 C8 H8A 120.2
C7 C8 H8A 120.2
C10 C9 C8 121.0(8)
C10 C9 H9A 119.5
C8 C9 H9A 119.5
C9 C10 C24 119.7(7)
C9 C10 H10A 120.2
C24 C10 H10A 120.2
C24 C11 C7 120.5(6)
C24 C11 As7 123.4(5)
C7 C11 As7 116.0(5)
C13 C12 C17 121.5(6)
C13 C12 As5 121.1(5)
C17 C12 As5 117.4(4)
C12 C13 C14 118.8(6)
C12 C13 H13A 120.6
C14 C13 H13A 120.6
C15 C14 C13 120.5(6)
C15 C14 H14A 119.7
C13 C14 H14A 119.7
C14 C15 C16 122.0(7)
C14 C15 H15A 119.0
C16 C15 H15A 119.0
C17 C16 C15 118.3(5)
C17 C16 H16A 120.8
C15 C16 H16A 120.8
C16 C17 C12 118.6(5)
C16 C17 H17A 120.7
C12 C17 H17A 120.7
C19 C18 C23 119.1(4)
C19 C18 As6 121.5(4)
C23 C18 As6 119.2(5)
C18 C19 C20 119.9(6)
C18 C19 H19A 120.1
C20 C19 H19A 120.1
C21 C20 C19 120.7(7)
C21 C20 H20A 119.7
C19 C20 H20A 119.7
C20 C21 C22 120.4(5)
C20 C21 H21A 119.8
C22 C21 H21A 119.8
C23 C22 C21 118.2(6)
C23 C22 H22A 120.9
C21 C22 H22A 120.9
C22 C23 C18 121.7(6)
C22 C23 H23A 119.1
C18 C23 H23A 119.1
C11 C24 C10 120.7(7)
C11 C24 H24A 119.7
C10 C24 H24A 119.7
As6 O3 Mo4 127.0(2)
As8 O4 Mo4 127.0(3)
Mo4 O5 Mo3 84.25(15)
Mo4 O5 Mo2 101.92(15)
Mo3 O5 Mo2 101.66(18)
Mo4 O6 Mo3 83.84(16)
Mo4 O6 Mo1 103.14(13)
Mo3 O6 Mo1 102.97(18)
Mo2 O7 Mo1 83.85(17)
Mo2 O7 Mo4 103.10(15)
Mo1 O7 Mo4 103.26(13)
Mo1 O8 Mo2 83.67(14)
Mo1 O8 Mo3 104.45(18)
Mo2 O8 Mo3 103.27(18)
As7 O9 Mo3 127.27(17)
As7 O10 Mo1 122.8(2)
As8 O11 Mo1 123.3(2)
As5 O14 Mo3 128.0(2)
As6 O15 Mo2 131.9(2)
As5 O16 Mo2 131.3(2)
O10W O7W O8W 87.8(9)
O7W O8W O9W 95.6(8)
O7W O8W O10W 41.8(6)
O9W O8W O10W 92.5(7)
O7W O10W O8W 50.5(8)

loop_
_geom_bond_atom_site_label_1
_geom_bond_atom_site_label_2
_geom_bond_distance
_geom_bond_site_symmetry_2
Mo1 O12 1.660(4) .
Mo1 O8 1.983(4) .
Mo1 O7 1.989(4) .
Mo1 O11 2.055(4) .
Mo1 O10 2.065(4) .
Mo1 O6 2.405(4) .
Mo1 Mo2 2.6476(13) .
Mo2 O19 1.673(4) .
Mo2 O7 1.974(4) .
Mo2 O8 1.986(4) .
Mo2 O15 2.043(4) .
Mo2 O16 2.046(4) .
Mo2 O5 2.424(4) .
Mo3 O2 1.667(4) .
Mo3 O5 1.970(4) .
Mo3 O6 1.983(4) .
Mo3 O14 2.047(4) .
Mo3 O9 2.090(4) .
Mo3 O8 2.364(4) .
Mo3 Mo4 2.6421(11) .
Mo4 O1 1.679(4) .
Mo4 O5 1.969(4) .
Mo4 O6 1.972(4) .
Mo4 O3 2.066(4) .
Mo4 O4 2.087(4) .
Mo4 O7 2.386(4) .
As5 O17 1.641(4) .
As5 O16 1.694(3) .
As5 O14 1.696(4) .
As5 C12 1.931(7) .
As6 O18 1.653(4) .
As6 O15 1.676(5) .
As6 O3 1.691(4) .
As6 C18 1.904(5) .
As7 O20 1.643(4) .
As7 O9 1.691(4) .
As7 O10 1.702(4) .
As7 C11 1.900(6) .
As8 O13 1.647(4) .
As8 O4 1.699(4) .
As8 O11 1.708(4) .
As8 C6 1.889(4) .
C1 C2 1.381(7) .
C1 C6 1.417(8) .
C1 H1A 0.9500 .
C2 C3 1.321(10) .
C2 H2A 0.9500 .
C3 C4 1.405(9) .
C3 H3A 0.9500 .
C4 C5 1.352(7) .
C4 H4A 0.9500 .
C5 C6 1.413(8) .
C5 H5A 0.9500 .
C7 C11 1.395(10) .
C7 C8 1.423(12) .
C7 H7A 0.9500 .
C8 C9 1.391(11) .
C8 H8A 0.9500 .
C9 C10 1.367(11) .
C9 H9A 0.9500 .
C10 C24 1.393(12) .
C10 H10A 0.9500 .
C11 C24 1.380(8) .
C12 C13 1.370(8) .
C12 C17 1.428(7) .
C13 C14 1.388(11) .
C13 H13A 0.9500 .
C14 C15 1.360(8) .
C14 H14A 0.9500 .
C15 C16 1.404(8) .
C15 H15A 0.9500 .
C16 C17 1.389(10) .
C16 H16A 0.9500 .
C17 H17A 0.9500 .
C18 C19 1.383(9) .
C18 C23 1.396(7) .
C19 C20 1.386(7) .
C19 H19A 0.9500 .
C20 C21 1.382(9) .
C20 H20A 0.9500 .
C21 C22 1.397(11) .
C21 H21A 0.9500 .
C22 C23 1.384(7) .
C22 H22A 0.9500 .
C23 H23A 0.9500 .
C24 H24A 0.9500 .
O2W O2W 1.713(14) 2_667
O7W O10W 1.084(11) .
O7W O8W 1.254(15) .
O8W O9W 1.557(15) .
O8W O10W 1.625(14) .

loop_
_geom_torsion_atom_site_label_1
_geom_torsion_atom_site_label_2
_geom_torsion_atom_site_label_3
_geom_torsion_atom_site_label_4
_geom_torsion
O12 Mo1 Mo2 O19 0.0(2)
O8 Mo1 Mo2 O19 109.6(2)
O7 Mo1 Mo2 O19 -110.27(19)
O11 Mo1 Mo2 O19 -109.55(19)
O10 Mo1 Mo2 O19 107.6(2)
O6 Mo1 Mo2 O19 179.27(17)
O12 Mo1 Mo2 O7 110.32(19)
O8 Mo1 Mo2 O7 -140.2(2)
O11 Mo1 Mo2 O7 0.72(17)
O10 Mo1 Mo2 O7 -142.1(2)
O6 Mo1 Mo2 O7 -70.46(16)
O12 Mo1 Mo2 O8 -109.5(2)
O7 Mo1 Mo2 O8 140.2(2)
O11 Mo1 Mo2 O8 140.9(2)
O10 Mo1 Mo2 O8 -2.0(2)
O6 Mo1 Mo2 O8 69.71(18)
O12 Mo1 Mo2 O15 108.2(2)
O8 Mo1 Mo2 O15 -142.3(2)
O7 Mo1 Mo2 O15 -2.09(18)
O11 Mo1 Mo2 O15 -1.37(18)
O10 Mo1 Mo2 O15 -144.2(2)
O6 Mo1 Mo2 O15 -72.55(17)
O12 Mo1 Mo2 O16 -104.9(2)
O8 Mo1 Mo2 O16 4.6(2)
O7 Mo1 Mo2 O16 144.8(2)
O11 Mo1 Mo2 O16 145.5(2)
O10 Mo1 Mo2 O16 2.7(2)
O6 Mo1 Mo2 O16 74.33(19)
O12 Mo1 Mo2 O5 -179.35(18)
O8 Mo1 Mo2 O5 -69.84(18)
O7 Mo1 Mo2 O5 70.33(16)
O11 Mo1 Mo2 O5 71.05(16)
O10 Mo1 Mo2 O5 -71.80(19)
O6 Mo1 Mo2 O5 -0.13(14)
O2 Mo3 Mo4 O1 0.2(2)
O5 Mo3 Mo4 O1 -107.7(2)
O6 Mo3 Mo4 O1 109.2(2)
O14 Mo3 Mo4 O1 -106.4(2)
O9 Mo3 Mo4 O1 107.3(2)
O8 Mo3 Mo4 O1 179.60(17)
O2 Mo3 Mo4 O5 107.9(2)
O6 Mo3 Mo4 O5 -143.2(2)
O14 Mo3 Mo4 O5 1.3(2)
O9 Mo3 Mo4 O5 -145.0(2)
O8 Mo3 Mo4 O5 -72.72(18)
O2 Mo3 Mo4 O6 -108.9(2)
O5 Mo3 Mo4 O6 143.2(2)
O14 Mo3 Mo4 O6 144.5(2)
O9 Mo3 Mo4 O6 -1.9(2)
O8 Mo3 Mo4 O6 70.43(17)
O2 Mo3 Mo4 O3 108.6(2)
O5 Mo3 Mo4 O3 0.7(2)
O6 Mo3 Mo4 O3 -142.4(2)
O14 Mo3 Mo4 O3 2.0(2)
O9 Mo3 Mo4 O3 -144.3(2)
O8 Mo3 Mo4 O3 -71.99(18)
O2 Mo3 Mo4 O4 -107.2(2)
O5 Mo3 Mo4 O4 144.9(2)
O6 Mo3 Mo4 O4 1.7(2)
O14 Mo3 Mo4 O4 146.2(2)
O9 Mo3 Mo4 O4 -0.1(2)
O8 Mo3 Mo4 O4 72.17(18)
O2 Mo3 Mo4 O7 179.96(17)
O5 Mo3 Mo4 O7 72.06(18)
O6 Mo3 Mo4 O7 -71.10(17)
O14 Mo3 Mo4 O7 73.36(18)
O9 Mo3 Mo4 O7 -72.97(17)
O8 Mo3 Mo4 O7 -0.67(14)
C6 C1 C2 C3 0.2(13)
C1 C2 C3 C4 0.5(14)
C2 C3 C4 C5 -0.6(13)
C3 C4 C5 C6 -0.1(11)
C4 C5 C6 C1 0.8(11)
C4 C5 C6 As8 -177.9(6)
C2 C1 C6 C5 -0.9(11)
C2 C1 C6 As8 177.9(6)
O13 As8 C6 C5 128.9(5)
O4 As8 C6 C5 17.1(6)
O11 As8 C6 C5 -110.2(5)
O13 As8 C6 C1 -49.9(6)
O4 As8 C6 C1 -161.7(6)
O11 As8 C6 C1 71.1(6)
C11 C7 C8 C9 -2.1(8)
C7 C8 C9 C10 2.9(9)
C8 C9 C10 C24 -4.1(9)
C8 C7 C11 C24 2.6(7)
C8 C7 C11 As7 179.4(4)
O20 As7 C11 C24 -136.9(4)
O9 As7 C11 C24 -24.3(4)
O10 As7 C11 C24 103.5(4)
O20 As7 C11 C7 46.5(4)
O9 As7 C11 C7 159.1(3)
O10 As7 C11 C7 -73.1(4)
O17 As5 C12 C13 75.1(6)
O16 As5 C12 C13 -163.0(5)
O14 As5 C12 C13 -41.3(6)
O17 As5 C12 C17 -104.4(5)
O16 As5 C12 C17 17.6(5)
O14 As5 C12 C17 139.3(4)
C17 C12 C13 C14 0.9(10)
As5 C12 C13 C14 -178.5(6)
C12 C13 C14 C15 0.2(11)
C13 C14 C15 C16 -2.7(11)
C14 C15 C16 C17 4.1(10)
C15 C16 C17 C12 -2.8(9)
C13 C12 C17 C16 0.4(9)
As5 C12 C17 C16 179.9(5)
O18 As6 C18 C19 -56.9(6)
O15 As6 C18 C19 -179.4(5)
O3 As6 C18 C19 59.5(5)
O18 As6 C18 C23 118.8(5)
O15 As6 C18 C23 -3.7(5)
O3 As6 C18 C23 -124.8(5)
C23 C18 C19 C20 -1.5(9)
As6 C18 C19 C20 174.3(5)
C18 C19 C20 C21 0.7(10)
C19 C20 C21 C22 0.2(10)
C20 C21 C22 C23 -0.3(9)
C21 C22 C23 C18 -0.5(9)
C19 C18 C23 C22 1.4(9)
As6 C18 C23 C22 -174.4(5)
C7 C11 C24 C10 -3.8(8)
As7 C11 C24 C10 179.7(4)
C9 C10 C24 C11 4.5(8)
O18 As6 O3 Mo4 -88.0(3)
O15 As6 O3 Mo4 33.3(3)
C18 As6 O3 Mo4 151.1(3)
O1 Mo4 O3 As6 121.9(3)
O5 Mo4 O3 As6 13.6(3)
O6 Mo4 O3 As6 -70.4(5)
O4 Mo4 O3 As6 -143.1(3)
O7 Mo4 O3 As6 -64.7(3)
Mo3 Mo4 O3 As6 13.0(3)
O13 As8 O4 Mo4 146.7(2)
O11 As8 O4 Mo4 25.9(3)
C6 As8 O4 Mo4 -102.6(3)
O1 Mo4 O4 As8 -154.5(2)
O5 Mo4 O4 As8 41.6(5)
O6 Mo4 O4 As8 -44.8(2)
O3 Mo4 O4 As8 109.2(2)
O7 Mo4 O4 As8 32.3(2)
Mo3 Mo4 O4 As8 -46.2(3)
O1 Mo4 O5 Mo3 84.13(19)
O6 Mo4 O5 Mo3 -26.58(14)
O3 Mo4 O5 Mo3 -179.48(15)
O4 Mo4 O5 Mo3 -112.8(3)
O7 Mo4 O5 Mo3 -103.46(15)
O1 Mo4 O5 Mo2 -175.13(16)
O6 Mo4 O5 Mo2 74.16(15)
O3 Mo4 O5 Mo2 -78.74(16)
O4 Mo4 O5 Mo2 -12.1(5)
O7 Mo4 O5 Mo2 -2.72(13)
Mo3 Mo4 O5 Mo2 100.74(19)
O2 Mo3 O5 Mo4 -84.2(2)
O6 Mo3 O5 Mo4 26.42(16)
O14 Mo3 O5 Mo4 -179.08(15)
O9 Mo3 O5 Mo4 110.7(4)
O8 Mo3 O5 Mo4 102.97(15)
O2 Mo3 O5 Mo2 174.81(19)
O6 Mo3 O5 Mo2 -74.60(18)
O14 Mo3 O5 Mo2 79.90(17)
O9 Mo3 O5 Mo2 9.6(5)
O8 Mo3 O5 Mo2 1.95(14)
Mo4 Mo3 O5 Mo2 -101.02(17)
O19 Mo2 O5 Mo4 141.2(11)
O7 Mo2 O5 Mo4 3.30(16)
O8 Mo2 O5 Mo4 -88.84(18)
O15 Mo2 O5 Mo4 93.33(19)
O16 Mo2 O5 Mo4 -178.64(19)
Mo1 Mo2 O5 Mo4 -42.92(14)
O19 Mo2 O5 Mo3 -132.3(11)
O7 Mo2 O5 Mo3 89.80(19)
O8 Mo2 O5 Mo3 -2.34(17)
O15 Mo2 O5 Mo3 179.8(2)
O16 Mo2 O5 Mo3 -92.14(19)
Mo1 Mo2 O5 Mo3 43.58(15)
O1 Mo4 O6 Mo3 -83.2(2)
O5 Mo4 O6 Mo3 26.41(13)
O3 Mo4 O6 Mo3 109.8(3)
O4 Mo4 O6 Mo3 -178.81(14)
O7 Mo4 O6 Mo3 104.06(15)
O1 Mo4 O6 Mo1 174.86(18)
O5 Mo4 O6 Mo1 -75.51(17)
O3 Mo4 O6 Mo1 7.8(5)
O4 Mo4 O6 Mo1 79.27(17)
O7 Mo4 O6 Mo1 2.13(15)
Mo3 Mo4 O6 Mo1 -101.9(2)
O2 Mo3 O6 Mo4 83.44(18)
O5 Mo3 O6 Mo4 -26.40(15)
O14 Mo3 O6 Mo4 -108.5(4)
O9 Mo3 O6 Mo4 178.70(14)
O8 Mo3 O6 Mo4 -104.59(13)
O2 Mo3 O6 Mo1 -174.45(17)
O5 Mo3 O6 Mo1 75.71(17)
O14 Mo3 O6 Mo1 -6.4(4)
O9 Mo3 O6 Mo1 -79.19(16)
O8 Mo3 O6 Mo1 -2.48(13)
Mo4 Mo3 O6 Mo1 102.11(15)
O12 Mo1 O6 Mo4 -141.3(10)
O8 Mo1 O6 Mo4 89.57(19)
O7 Mo1 O6 Mo4 -2.57(18)
O11 Mo1 O6 Mo4 -92.26(19)
O10 Mo1 O6 Mo4 178.1(2)
Mo2 Mo1 O6 Mo4 43.38(16)
O12 Mo1 O6 Mo3 132.1(11)
O8 Mo1 O6 Mo3 2.97(16)
O7 Mo1 O6 Mo3 -89.17(19)
O11 Mo1 O6 Mo3 -178.9(2)
O10 Mo1 O6 Mo3 91.50(19)
Mo2 Mo1 O6 Mo3 -43.22(14)
O19 Mo2 O7 Mo1 80.94(17)
O8 Mo2 O7 Mo1 -28.48(13)
O15 Mo2 O7 Mo1 178.52(13)
O16 Mo2 O7 Mo1 -109.4(3)
O5 Mo2 O7 Mo1 -104.96(13)
O19 Mo2 O7 Mo4 -176.83(17)
O8 Mo2 O7 Mo4 73.74(16)
O15 Mo2 O7 Mo4 -79.25(16)
O16 Mo2 O7 Mo4 -7.1(4)
O5 Mo2 O7 Mo4 -2.74(13)
Mo1 Mo2 O7 Mo4 102.23(14)
O12 Mo1 O7 Mo2 -82.50(19)
O8 Mo1 O7 Mo2 28.54(13)
O11 Mo1 O7 Mo2 -179.48(12)
O10 Mo1 O7 Mo2 105.6(3)
O6 Mo1 O7 Mo2 104.18(14)
O12 Mo1 O7 Mo4 175.44(19)
O8 Mo1 O7 Mo4 -73.52(17)
O11 Mo1 O7 Mo4 78.46(16)
O10 Mo1 O7 Mo4 3.5(4)
O6 Mo1 O7 Mo4 2.12(15)
Mo2 Mo1 O7 Mo4 -102.06(17)
O1 Mo4 O7 Mo2 135.6(10)
O5 Mo4 O7 Mo2 3.36(16)
O6 Mo4 O7 Mo2 -89.25(19)
O3 Mo4 O7 Mo2 93.44(19)
O4 Mo4 O7 Mo2 179.28(19)
Mo3 Mo4 O7 Mo2 -42.85(14)
O1 Mo4 O7 Mo1 -137.7(10)
O5 Mo4 O7 Mo1 90.02(19)
O6 Mo4 O7 Mo1 -2.58(18)
O3 Mo4 O7 Mo1 -179.9(2)
O4 Mo4 O7 Mo1 -94.05(19)
Mo3 Mo4 O7 Mo1 43.82(15)
O12 Mo1 O8 Mo2 83.21(19)
O7 Mo1 O8 Mo2 -28.35(14)
O11 Mo1 O8 Mo2 -108.3(3)
O10 Mo1 O8 Mo2 178.57(16)
O6 Mo1 O8 Mo2 -104.62(16)
O12 Mo1 O8 Mo3 -174.67(16)
O7 Mo1 O8 Mo3 73.77(16)
O11 Mo1 O8 Mo3 -6.2(4)
O10 Mo1 O8 Mo3 -79.31(16)
O6 Mo1 O8 Mo3 -2.51(13)
Mo2 Mo1 O8 Mo3 102.12(19)
O19 Mo2 O8 Mo1 -81.4(2)
O7 Mo2 O8 Mo1 28.59(15)
O15 Mo2 O8 Mo1 109.9(3)
O16 Mo2 O8 Mo1 -176.73(16)
O5 Mo2 O8 Mo1 105.36(16)
O19 Mo2 O8 Mo3 175.22(18)
O7 Mo2 O8 Mo3 -74.81(17)
O15 Mo2 O8 Mo3 6.5(5)
O16 Mo2 O8 Mo3 79.87(17)
O5 Mo2 O8 Mo3 1.96(15)
Mo1 Mo2 O8 Mo3 -103.40(19)
O2 Mo3 O8 Mo1 133.6(10)
O5 Mo3 O8 Mo1 -89.18(19)
O6 Mo3 O8 Mo1 3.03(16)
O14 Mo3 O8 Mo1 -178.70(19)
O9 Mo3 O8 Mo1 94.19(19)
Mo4 Mo3 O8 Mo1 -42.88(14)
O2 Mo3 O8 Mo2 -139.7(9)
O5 Mo3 O8 Mo2 -2.39(18)
O6 Mo3 O8 Mo2 89.81(19)
O14 Mo3 O8 Mo2 -91.91(19)
O9 Mo3 O8 Mo2 -179.0(2)
Mo4 Mo3 O8 Mo2 43.90(15)
O20 As7 O9 Mo3 -150.3(3)
O10 As7 O9 Mo3 -30.3(3)
C11 As7 O9 Mo3 99.5(3)
O2 Mo3 O9 As7 157.4(3)
O5 Mo3 O9 As7 -36.7(6)
O6 Mo3 O9 As7 47.8(3)
O14 Mo3 O9 As7 -107.5(3)
O8 Mo3 O9 As7 -29.0(3)
Mo4 Mo3 O9 As7 49.2(4)
O20 As7 O10 Mo1 170.6(3)
O9 As7 O10 Mo1 53.4(3)
C11 As7 O10 Mo1 -74.5(3)
O12 Mo1 O10 As7 112.4(3)
O8 Mo1 O10 As7 2.6(3)
O7 Mo1 O10 As7 -75.3(5)
O11 Mo1 O10 As7 -150.2(3)
O6 Mo1 O10 As7 -73.9(3)
Mo2 Mo1 O10 As7 4.1(3)
O13 As8 O11 Mo1 -167.86(18)
O4 As8 O11 Mo1 -50.6(2)
C6 As8 O11 Mo1 75.4(3)
O12 Mo1 O11 As8 -114.5(2)
O8 Mo1 O11 As8 76.4(4)
O7 Mo1 O11 As8 -4.15(19)
O10 Mo1 O11 As8 149.2(2)
O6 Mo1 O11 As8 72.7(2)
Mo2 Mo1 O11 As8 -4.7(3)
O17 As5 O14 Mo3 90.1(3)
O16 As5 O14 Mo3 -30.5(4)
C12 As5 O14 Mo3 -148.7(3)
O2 Mo3 O14 As5 -125.8(3)
O5 Mo3 O14 As5 -17.1(3)
O6 Mo3 O14 As5 65.5(5)
O9 Mo3 O14 As5 139.1(3)
O8 Mo3 O14 As5 61.6(3)
Mo4 Mo3 O14 As5 -18.1(4)
O18 As6 O15 Mo2 110.2(3)
O3 As6 O15 Mo2 -7.7(3)
C18 As6 O15 Mo2 -126.6(3)
O19 Mo2 O15 As6 143.6(3)
O7 Mo2 O15 As6 34.7(3)
O8 Mo2 O15 As6 -47.2(5)
O16 Mo2 O15 As6 -120.9(3)
O5 Mo2 O15 As6 -42.6(3)
Mo1 Mo2 O15 As6 36.2(3)
O17 As5 O16 Mo2 -108.2(3)
O14 As5 O16 Mo2 8.8(4)
C12 As5 O16 Mo2 128.6(3)
O19 Mo2 O16 As5 -145.4(3)
O7 Mo2 O16 As5 44.4(6)
O8 Mo2 O16 As5 -36.9(3)
O15 Mo2 O16 As5 116.9(3)
O5 Mo2 O16 As5 40.0(3)
Mo1 Mo2 O16 As5 -40.4(4)
O10W O7W O8W O9W -87.5(9)
O9W O8W O10W O7W 95.6(10)
